data_4001142
loop_
_publ_author_name
'Ashizawa, Minoru'
'Yamada, Koichi'
'Fukaya, Atsuko'
'Kato, Reizo'
'Hara, Kouji'
'Takeya, Jun'

_publ_section_title
;
 Effect of Molecular Packing on Field-Effect Performance of Single
 Crystals of Thienyl-Substituted Pyrenes
;
_journal_issue 15
_journal_name_full 'Chemistry of Materials'
_journal_page_first 4883
_journal_paper_doi 10.1021/cm703499q
_journal_volume 20
_journal_year 2008
_chemical_formula_moiety 'C22 H22 S4 '
_chemical_formula_sum 'C22 H22 S4'
_chemical_formula_weight 414.66
_space_group_IT_number 14
_symmetry_cell_setting monoclinic
_symmetry_Int_Tables_number 14
_symmetry_space_group_name_Hall '-P 2yn'
_symmetry_space_group_name_H-M 'P 1 21/n 1'
_cell_angle_alpha 90
_cell_angle_beta 90.278(9)
_cell_angle_gamma 90
_cell_formula_units_Z 2
_cell_length_a 3.948(2)
_cell_length_b 11.007(6)
_cell_length_c 27.36(1)
_cell_measurement_reflns_used 2034
_cell_measurement_temperature 293.1
_cell_measurement_theta_max 27.5
_cell_measurement_theta_min 3.5
_cell_volume 1188.9(10)
_computing_cell_refinement CRYSTALCLEAR
_computing_data_collection CRYSTALCLEAR
_computing_data_reduction 'teXsan Ver. 2.0'
_computing_publication_material 'teXsan Ver. 2.0'
_computing_structure_refinement SHELXL97
_computing_structure_solution SIR97
_diffrn_detector_area_resol_mean 14.71
_diffrn_measurement_device_type 'Rigaku/MSC Mercury CCD'
_diffrn_measurement_method \w
_diffrn_radiation_type 'Mo K\a'
_diffrn_radiation_wavelength 0.7107
_diffrn_reflns_av_R_equivalents 0.067
_diffrn_reflns_limit_h_max 4
_diffrn_reflns_limit_h_min -5
_diffrn_reflns_limit_k_max 14
_diffrn_reflns_limit_k_min -14
_diffrn_reflns_limit_l_max 35
_diffrn_reflns_limit_l_min -32
_diffrn_reflns_number 9963
_diffrn_reflns_theta_max 27.48
_exptl_absorpt_coefficient_mu 0.403
_exptl_absorpt_correction_T_max 0.000
_exptl_absorpt_correction_T_min 0.000
_exptl_absorpt_correction_type integration
_exptl_absorpt_process_details '(Higashi, 1999)'
_exptl_crystal_colour Colorless
_exptl_crystal_density_diffrn 1.158
_exptl_crystal_density_method 'not measured'
_exptl_crystal_description Prism
_exptl_crystal_F_000 436.00
_exptl_crystal_size_max 0.200
_exptl_crystal_size_mid 0.200
_exptl_crystal_size_min 0.200
_refine_diff_density_max 1.09
_refine_diff_density_min -0.67
_refine_ls_extinction_coef 0.0000
_refine_ls_extinction_expression Fc^*^=kFc[1+0.001xFc^2^\l^3^/sin(2\q)]^-1/4^
_refine_ls_extinction_method SHELXL
_refine_ls_goodness_of_fit_ref 1.141
_refine_ls_hydrogen_treatment noref
_refine_ls_number_parameters 163
_refine_ls_number_reflns 2710
_refine_ls_R_factor_gt 0.1163
_refine_ls_shift/su_max 0.0160
_refine_ls_structure_factor_coef Fsqd
_refine_ls_weighting_details 'w = 1/[\s^2^(Fo^2^) + (0.1000P)^2^+0.0000P] where P=(Fo^2^+2Fc^2^)/3'
_refine_ls_weighting_scheme calc
_refine_ls_wR_factor_ref 0.3397
_reflns_number_gt 1777
_reflns_number_total 2710
_reflns_threshold_expression >2.0sigma(I)
_cod_data_source_file cm703499q-file001.cif
_cod_data_source_block '_1a'
_cod_original_cell_volume 1188(1)
_cod_original_sg_symbol_H-M 'P 21/n       '
_cod_original_formula_sum 'C22 H22 S4 '
_cod_database_code 4001142

loop_
_symmetry_equiv_pos_as_xyz
x,y,z
1/2-x,1/2+y,1/2-z
-x,-y,-z
1/2+x,1/2-y,1/2+z

loop_
_atom_site_label
_atom_site_type_symbol
_atom_site_fract_x
_atom_site_fract_y
_atom_site_fract_z
_atom_site_U_iso_or_equiv
_atom_site_adp_type
_atom_site_occupancy
_atom_site_symmetry_multiplicity
_atom_site_calc_flag
S(1) S 0.3995(5) -0.3653(2) 0.64160(7) 0.0486(6) Uani 1.00 1 d
S(2) S -0.3859(5) 0.0013(2) 0.70364(8) 0.0592(7) Uani 1.00 1 d
C(1) C 0.003(1) -0.1250(5) 0.6175(2) 0.030(1) Uani 1.00 1 d
C(2) C 0.113(1) -0.1965(5) 0.5795(2) 0.029(1) Uani 1.00 1 d
C(3) C 0.128(1) -0.1444(5) 0.5319(2) 0.025(1) Uani 1.00 1 d
C(4) C -0.001(1) -0.0259(5) 0.5240(2) 0.024(1) Uani 1.00 1 d
C(5) C -0.123(1) 0.0441(5) 0.5644(2) 0.025(1) Uani 1.00 1 d
C(6) C -0.107(1) -0.0058(5) 0.6115(2) 0.026(1) Uani 1.00 1 d
C(7) C 0.279(1) -0.2066(5) 0.4909(2) 0.028(1) Uani 1.00 1 d
C(8) C -0.277(1) 0.1595(5) 0.5537(2) 0.028(1) Uani 1.00 1 d
C(9) C 0.202(1) -0.3246(5) 0.5885(2) 0.030(1) Uani 1.00 1 d
C(10) C 0.115(1) -0.4332(5) 0.5604(2) 0.026(1) Uani 1.00 1 d
C(11) C 0.221(2) -0.5356(6) 0.5860(3) 0.053(2) Uani 1.00 1 d
C(12) C 0.372(2) -0.5138(7) 0.6288(3) 0.052(2) Uani 1.00 1 d
C(13) C -0.194(2) 0.0650(6) 0.6554(2) 0.034(1) Uani 1.00 1 d
C(14) C -0.110(1) 0.1935(4) 0.6681(2) 0.0152(9) Uani 1.00 1 d
C(15) C -0.215(3) 0.2161(9) 0.7148(4) 0.079(3) Uani 1.00 1 d
C(16) C -0.368(2) 0.125(1) 0.7372(3) 0.073(3) Uani 1.00 1 d
H(1) H 0.0072 -0.1586 0.6500 0.0356 Uiso 1.00 1 calc
H(2) H 0.3787 -0.2851 0.4959 0.0343 Uiso 1.00 1 calc
H(3) H -0.3909 0.2005 0.5796 0.0341 Uiso 1.00 1 calc
H(4) H 0.0024 -0.4328 0.5292 0.0298 Uiso 1.00 1 calc
H(5) H 0.1846 -0.6165 0.5745 0.0674 Uiso 1.00 1 calc
H(6) H 0.4638 -0.5750 0.6498 0.0620 Uiso 1.00 1 calc
H(7) H 0.0021 0.2500 0.6471 0.0171 Uiso 1.00 1 calc
H(8) H -0.1816 0.2930 0.7301 0.0941 Uiso 1.00 1 calc
H(9) H -0.4579 0.1283 0.7699 0.0850 Uiso 1.00 1 calc

loop_
_atom_site_aniso_label
_atom_site_aniso_U_11
_atom_site_aniso_U_22
_atom_site_aniso_U_33
_atom_site_aniso_U_12
_atom_site_aniso_U_13
_atom_site_aniso_U_23
S(1) 0.052(1) 0.047(1) 0.047(1) 0.0031(8) -0.0014(8) 0.0113(8)
S(2) 0.065(1) 0.069(1) 0.043(1) 0.003(1) 0.0094(9) 0.0071(10)
C(1) 0.037(3) 0.027(3) 0.027(3) -0.001(2) -0.003(2) 0.005(2)
C(2) 0.027(3) 0.030(3) 0.028(3) 0.000(2) -0.001(2) 0.000(2)
C(3) 0.022(2) 0.026(3) 0.027(3) 0.002(2) 0.002(2) 0.000(2)
C(4) 0.023(2) 0.022(3) 0.028(3) 0.001(2) 0.002(2) -0.001(2)
C(5) 0.031(3) 0.022(3) 0.024(3) -0.003(2) 0.001(2) -0.002(2)
C(6) 0.029(3) 0.025(3) 0.024(3) -0.001(2) 0.003(2) -0.001(2)
C(7) 0.036(3) 0.022(3) 0.026(3) 0.005(2) 0.006(2) -0.002(2)
C(8) 0.029(3) 0.023(3) 0.030(3) 0.003(2) 0.006(2) -0.001(2)
C(9) 0.031(3) 0.029(3) 0.030(3) 0.003(2) 0.003(2) 0.002(2)
C(10) 0.037(3) 0.016(2) 0.026(3) 0.002(2) 0.004(2) 0.003(2)
C(11) 0.061(5) 0.022(3) 0.075(6) -0.003(3) 0.019(4) 0.002(3)
C(12) 0.048(4) 0.041(4) 0.067(5) 0.017(3) 0.010(4) 0.024(4)
C(13) 0.037(3) 0.039(3) 0.025(3) 0.011(3) 0.000(2) -0.001(3)
C(14) 0.031(2) 0.005(2) 0.010(2) 0.000(2) 0.001(2) -0.004(2)
C(15) 0.079(6) 0.065(6) 0.094(8) 0.017(5) -0.027(5) -0.034(6)
C(16) 0.059(5) 0.137(9) 0.023(4) 0.032(6) -0.002(3) -0.020(5)

loop_
_atom_type_symbol
_atom_type_description
_atom_type_scat_dispersion_real
_atom_type_scat_dispersion_imag
_atom_type_scat_source
C C 0.003 0.002
;International Tables for Crystallography
(1992, Vol. C, Tables 4.2.6.8 and 6.1.1.4)
;
H H 0.000 0.000
;International Tables for Crystallography
(1992, Vol. C, Table 6.1.1.4)
;
S S 0.125 0.123
;International Tables for Crystallography
(1992, Vol. C, Tables 4.2.6.8 and 6.1.1.4)
;

loop_
_geom_angle_atom_site_label_1
_geom_angle_atom_site_label_2
_geom_angle_atom_site_label_3
_geom_angle
_geom_angle_site_symmetry_1
_geom_angle_site_symmetry_3
_geom_angle_publ_flag
C(9) S(1) C(12) 92.9(4) . . yes
C(13) S(2) C(16) 94.3(4) . . yes
C(2) C(1) C(6) 123.5(5) . . yes
C(1) C(2) C(3) 118.3(5) . . yes
C(1) C(2) C(9) 119.9(5) . . yes
C(3) C(2) C(9) 121.8(5) . . yes
C(2) C(3) C(4) 119.6(5) . . yes
C(2) C(3) C(7) 122.6(5) . . yes
C(4) C(3) C(7) 117.8(5) . . yes
C(3) C(4) C(4) 120.3(6) . 3_556 yes
C(3) C(4) C(5) 120.0(5) . . yes
C(4) C(4) C(5) 119.7(6) 3_556 . yes
C(4) C(5) C(6) 119.0(5) . . yes
C(4) C(5) C(8) 117.6(5) . . yes
C(6) C(5) C(8) 123.3(5) . . yes
C(1) C(6) C(5) 119.3(5) . . yes
C(1) C(6) C(13) 118.5(5) . . yes
C(5) C(6) C(13) 122.2(5) . . yes
C(3) C(7) C(8) 121.9(5) . 3_556 yes
C(5) C(8) C(7) 122.2(5) . 3_556 yes
S(1) C(9) C(2) 120.2(4) . . yes
S(1) C(9) C(10) 109.8(4) . . yes
C(2) C(9) C(10) 129.7(5) . . yes
C(9) C(10) C(11) 109.1(5) . . yes
C(10) C(11) C(12) 115.4(6) . . yes
S(1) C(12) C(11) 112.7(6) . . yes
S(2) C(13) C(6) 121.8(5) . . yes
S(2) C(13) C(14) 108.3(4) . . yes
C(6) C(13) C(14) 129.7(5) . . yes
C(13) C(14) C(15) 108.7(6) . . yes
C(14) C(15) C(16) 115.8(9) . . yes
S(2) C(16) C(15) 112.9(7) . . yes

loop_
_geom_bond_atom_site_label_1
_geom_bond_atom_site_label_2
_geom_bond_distance
_geom_bond_site_symmetry_2
_geom_bond_publ_flag
S(1) C(9) 1.704(6) . yes
S(1) C(12) 1.675(8) . yes
S(2) C(13) 1.680(7) . yes
S(2) C(16) 1.64(1) . yes
C(1) C(2) 1.375(8) . yes
C(1) C(6) 1.391(8) . yes
C(2) C(3) 1.424(8) . yes
C(2) C(9) 1.473(8) . yes
C(3) C(4) 1.416(7) . yes
C(3) C(7) 1.446(8) . yes
C(4) C(4) 1.43(1) 3_556 yes
C(4) C(5) 1.432(8) . yes
C(5) C(6) 1.402(8) . yes
C(5) C(8) 1.438(8) . yes
C(6) C(13) 1.473(8) . yes
C(7) C(8) 1.326(8) 3_556 yes
C(9) C(10) 1.463(8) . yes
C(10) C(11) 1.391(9) . yes
C(11) C(12) 1.33(1) . yes
C(13) C(14) 1.493(8) . yes
C(14) C(15) 1.37(1) . yes
C(15) C(16) 1.32(2) . yes

loop_
_geom_contact_atom_site_label_1
_geom_contact_atom_site_label_2
_geom_contact_distance
_geom_contact_site_symmetry_2
S(1) C(9) 3.520(6) 1_655
S(2) C(13) 3.516(7) 1_455
C(3) C(7) 3.594(8) 1_455
C(4) C(7) 3.582(8) 1_455
C(5) C(8) 3.586(8) 1_655
C(10) C(12) 3.597(10) 1_455
C(11) C(12) 3.56(1) 1_455
C(14) C(16) 3.561(10) 1_655
C(15) C(16) 3.55(1) 1_655

loop_
_geom_torsion_atom_site_label_1
_geom_torsion_atom_site_label_2
_geom_torsion_atom_site_label_3
_geom_torsion_atom_site_label_4
_geom_torsion
_geom_torsion_site_symmetry_2
_geom_torsion_site_symmetry_3
_geom_torsion_site_symmetry_4
_geom_torsion_publ_flag
S(1) C(9) C(2) C(1) -37.3(7) . . . yes
S(1) C(9) C(2) C(3) 144.6(5) . . . yes
S(1) C(9) C(10) C(11) 0.2(6) . . . yes
S(1) C(12) C(11) C(10) 0.0(9) . . . yes
S(2) C(13) C(6) C(1) -37.0(7) . . . yes
S(2) C(13) C(6) C(5) 144.7(5) . . . yes
S(2) C(13) C(14) C(15) 0.3(7) . . . yes
S(2) C(16) C(15) C(14) 1(1) . . . yes
C(1) C(2) C(3) C(4) -6.2(8) . . . yes
C(1) C(2) C(3) C(7) 172.1(5) . . . yes
C(1) C(2) C(9) C(10) 135.2(6) . . . yes
C(1) C(6) C(5) C(4) -4.8(8) . . . yes
C(1) C(6) C(5) C(8) 170.9(5) . . . yes
C(1) C(6) C(13) C(14) 136.8(6) . . . yes
C(2) C(1) C(6) C(5) 3.1(9) . . . yes
C(2) C(1) C(6) C(13) -175.2(5) . . . yes
C(2) C(3) C(4) C(4) -177.6(6) . . 3_556 yes
C(2) C(3) C(4) C(5) 4.5(7) . . . yes
C(2) C(3) C(7) C(8) 176.7(5) . . 3_556 yes
C(2) C(9) S(1) C(12) 173.7(5) . . . yes
C(2) C(9) C(10) C(11) -172.9(6) . . . yes
C(3) C(2) C(1) C(6) 2.5(8) . . . yes
C(3) C(2) C(9) C(10) -42.9(8) . . . yes
C(3) C(4) C(4) C(3) 180.0 . 3_556 3_556 yes
C(3) C(4) C(4) C(5) 2.1(10) . 3_556 3_556 yes
C(3) C(4) C(5) C(6) 1.1(7) . . . yes
C(3) C(4) C(5) C(8) -174.8(5) . . . yes
C(3) C(7) C(8) C(5) -0.4(8) . 3_556 3_556 yes
C(4) C(3) C(2) C(9) 172.0(5) . . . yes
C(4) C(3) C(7) C(8) -5.0(8) . . 3_556 yes
C(4) C(4) C(3) C(7) -4.0(9) 3_556 3_556 3_556 yes
C(4) C(4) C(5) C(6) 176.9(6) 3_556 3_556 3_556 yes
C(4) C(4) C(5) C(8) -7.2(9) 3_556 3_556 3_556 yes
C(4) C(5) C(6) C(13) 173.4(5) . . . yes
C(4) C(5) C(8) C(7) -6.5(8) . . 3_556 yes
C(5) C(4) C(3) C(7) -173.9(5) . . . yes
C(5) C(4) C(4) C(5) -180.0 . 3_556 3_556 yes
C(5) C(6) C(13) C(14) -41.4(9) . . . yes
C(6) C(1) C(2) C(9) -175.7(5) . . . yes
C(6) C(5) C(8) C(7) 177.8(5) . . 3_556 yes
C(6) C(13) S(2) C(16) 175.4(6) . . . yes
C(6) C(13) C(14) C(15) -174.1(7) . . . yes
C(7) C(3) C(2) C(9) -9.7(8) . . . yes
C(8) C(5) C(6) C(13) -10.9(8) . . . yes
C(9) S(1) C(12) C(11) 0.1(7) . . . yes
C(9) C(10) C(11) C(12) -0.1(9) . . . yes
C(10) C(9) S(1) C(12) -0.1(5) . . . yes
C(13) S(2) C(16) C(15) -1.1(8) . . . yes
C(13) C(14) C(15) C(16) -1(1) . . . yes
C(14) C(13) S(2) C(16) 0.4(5) . . . yes
C(14) C(13) S(2) C(16) 0.4(5) . . . yes
